data_7718240
loop_
_publ_author_name
'Mart&#xed;n, M Trinidad'
'Carrasco, Carlos J.'
'Santamar&#xed;a, Nazaret'
'Maya, Celia'
'Prieto, Auxiliadora'
'Galindo, Agust&#xed;n'
'Nicasio, M. Carmen'

_publ_section_title
;
 Low-coordinate bis-phosphine and monophosphine Ni(0) complexes: synthesis
 and reactivity in C-S cross-coupling.
;
_journal_issue 6
_journal_name_full 'Dalton transactions (Cambridge, England : 2003)'
_journal_page_first 2645
_journal_page_last 2653
_journal_paper_doi 10.1039/d4dt03375b
_journal_volume 54
_journal_year 2025
_chemical_formula_moiety 'C60 H46 Ni O4 P2'
_chemical_formula_sum 'C60 H46 Ni O4 P2'
_chemical_formula_weight 951.62
_space_group_crystal_system monoclinic
_space_group_IT_number 14
_space_group_name_Hall '-P 2yn'
_space_group_name_H-M_alt 'P 1 21/n 1'
_atom_sites_solution_hydrogens geom
_atom_sites_solution_primary dual
_audit_creation_date 2024-11-22
_audit_creation_method
;
Olex2 1.5
(compiled 2024.02.16 svn.r378c4104 for OlexSys, GUI svn.r6928)
;
_audit_update_record
;
2024-11-25 deposited with the CCDC.	2025-01-03 downloaded from the CCDC.
;
_cell_angle_alpha 90
_cell_angle_beta 93.9410(10)
_cell_angle_gamma 90
_cell_formula_units_Z 4
_cell_length_a 11.9594(3)
_cell_length_b 29.1507(7)
_cell_length_c 13.3094(3)
_cell_measurement_reflns_used 9868
_cell_measurement_temperature 193.00
_cell_measurement_theta_max 27.46
_cell_measurement_theta_min 2.37
_cell_volume 4629.02(19)
_computing_molecular_graphics 'Olex2 1.5 (Dolomanov et al., 2009)'
_computing_publication_material 'Olex2 1.5 (Dolomanov et al., 2009)'
_computing_structure_refinement 'SHELXL 2019/3 (Sheldrick, 2015)'
_computing_structure_solution 'SHELXT 2014/5 (Sheldrick, 2014)'
_diffrn_ambient_temperature 193.00
_diffrn_measured_fraction_theta_full 0.999
_diffrn_measured_fraction_theta_max 0.999
_diffrn_measurement_device_type 'Bruker APEX-II CCD'
_diffrn_measurement_method '\f and \w scans'
_diffrn_radiation_type MoK\a
_diffrn_radiation_wavelength 0.71073
_diffrn_reflns_av_R_equivalents 0.0471
_diffrn_reflns_av_unetI/netI 0.0253
_diffrn_reflns_Laue_measured_fraction_full 0.999
_diffrn_reflns_Laue_measured_fraction_max 0.999
_diffrn_reflns_limit_h_max 15
_diffrn_reflns_limit_h_min -15
_diffrn_reflns_limit_k_max 37
_diffrn_reflns_limit_k_min -37
_diffrn_reflns_limit_l_max 17
_diffrn_reflns_limit_l_min -17
_diffrn_reflns_number 75363
_diffrn_reflns_point_group_measured_fraction_full 0.999
_diffrn_reflns_point_group_measured_fraction_max 0.999
_diffrn_reflns_theta_full 25.242
_diffrn_reflns_theta_max 27.502
_diffrn_reflns_theta_min 2.075
_diffrn_standards_number 0
_exptl_absorpt_coefficient_mu 0.539
_exptl_absorpt_correction_T_max 0.7456
_exptl_absorpt_correction_T_min 0.6968
_exptl_absorpt_correction_type multi-scan
_exptl_absorpt_process_details
;
SADABS-2016/2 (Bruker,2016/2) was used for absorption correction.
wR2(int) was 0.0618 before and 0.0515 after correction.
The Ratio of minimum to maximum transmission is 0.9345.
The \l/2 correction factor is Not present.
;
_exptl_crystal_colour yellow
_exptl_crystal_colour_primary yellow
_exptl_crystal_density_diffrn 1.365
_exptl_crystal_description prism
_exptl_crystal_F_000 1984
_exptl_crystal_size_max 0.23
_exptl_crystal_size_mid 0.19
_exptl_crystal_size_min 0.12
_refine_diff_density_max 0.864
_refine_diff_density_min -0.891
_refine_diff_density_rms 0.048
_refine_ls_extinction_method none
_refine_ls_goodness_of_fit_ref 1.061
_refine_ls_hydrogen_treatment constr
_refine_ls_matrix_type full
_refine_ls_number_parameters 604
_refine_ls_number_reflns 10633
_refine_ls_number_restraints 0
_refine_ls_restrained_S_all 1.061
_refine_ls_R_factor_all 0.0494
_refine_ls_R_factor_gt 0.0397
_refine_ls_shift/su_max 0.001
_refine_ls_shift/su_mean 0.000
_refine_ls_structure_factor_coef Fsqd
_refine_ls_weighting_details 'w=1/[\s^2^(Fo^2^)+(0.0327P)^2^+3.5115P] where P=(Fo^2^+2Fc^2^)/3'
_refine_ls_weighting_scheme calc
_refine_ls_wR_factor_gt 0.0890
_refine_ls_wR_factor_ref 0.0936
_reflns_Friedel_coverage 0.000
_reflns_number_gt 9058
_reflns_number_total 10633
_reflns_threshold_expression 'I > 2\s(I)'
_cod_data_source_file d4dt03375b3.cif
_cod_data_source_block 4
_cod_database_code 7718240
_shelx_shelxl_version_number 2019/3
_shelx_space_group_comment
;
The symmetry employed for this shelxl refinement is uniquely defined
by the following loop, which should always be used as a source of
symmetry information in preference to the above space-group names.
They are only intended as comments.
;
_shelx_estimated_absorpt_t_max 0.938
_shelx_estimated_absorpt_t_min 0.886
_olex2_refinement_description
;
1.a Aromatic/amide H refined with riding coordinates:
 C2(H2), C3(H3), C4(H4), C5(H5), C6(H6), C30(H30), C29(H29), C28(H28),
 C27(H27), C26(H26), C17(H17), C16(H16), C15(H15), C20(H20), C21(H21), C22(H22),
  C23(H23), C24(H24), C8(H8), C9(H9), C10(H10), C11(H11), C12(H12), C32(H32),
 C33(H33), C34(H34), C35(H35), C36(H36), C39(H39), C40(H40), C41(H41), C50(H50),
  C51(H51), C52(H52), C53(H53), C54(H54), C44(H44), C45(H45), C46(H46),
 C47(H47), C48(H48), C56(H56), C57(H57), C58(H58), C59(H59), C60(H60)
;
_olex2_submission_special_instructions 'No special instructions were received'

loop_
_space_group_symop_operation_xyz
'x, y, z'
'-x+1/2, y+1/2, -z+1/2'
'-x, -y, -z'
'x-1/2, -y-1/2, z-1/2'

loop_
_atom_site_label
_atom_site_type_symbol
_atom_site_fract_x
_atom_site_fract_y
_atom_site_fract_z
_atom_site_U_iso_or_equiv
_atom_site_adp_type
_atom_site_occupancy
_atom_site_site_symmetry_order
_atom_site_calc_flag
_atom_site_refinement_flags_posn
_atom_site_refinement_flags_adp
_atom_site_refinement_flags_occupancy
_atom_site_disorder_assembly
_atom_site_disorder_group
Ni1 Ni 0.79202(2) 0.43219(2) 0.27787(2) 0.03023(7) Uani 1 1 d . . . . .
P1 P 0.69138(4) 0.40597(2) 0.15311(3) 0.02148(10) Uani 1 1 d . . . . .
P2 P 0.82995(4) 0.38518(2) 0.39559(3) 0.02114(10) Uani 1 1 d . . . . .
O1 O 0.55475(10) 0.40231(5) 0.14917(10) 0.0299(3) Uani 1 1 d . . . . .
O2 O 0.73064(11) 0.35343(4) 0.13343(10) 0.0278(3) Uani 1 1 d . . . . .
O3 O 0.83796(11) 0.33000(4) 0.37654(10) 0.0286(3) Uani 1 1 d . . . . .
O4 O 0.94634(11) 0.39582(5) 0.46578(10) 0.0299(3) Uani 1 1 d . . . . .
C1 C 0.49554(15) 0.38881(7) 0.23007(14) 0.0306(4) Uani 1 1 d . . . . .
C2 C 0.40531(19) 0.41567(11) 0.25192(18) 0.0534(7) Uani 1 1 d . . . . .
H2 H 0.387321 0.442577 0.213913 0.064 Uiso 1 1 calc R U . . .
C3 C 0.3413(2) 0.40274(15) 0.3303(2) 0.0796(11) Uani 1 1 d . . . . .
H3 H 0.279865 0.421320 0.346745 0.096 Uiso 1 1 calc R U . . .
C4 C 0.3655(2) 0.36354(14) 0.3842(2) 0.0755(11) Uani 1 1 d . . . . .
H4 H 0.320253 0.354795 0.436921 0.091 Uiso 1 1 calc R U . . .
C5 C 0.4550(2) 0.33694(11) 0.36202(18) 0.0546(7) Uani 1 1 d . . . . .
H5 H 0.471566 0.309745 0.399447 0.065 Uiso 1 1 calc R U . . .
C6 C 0.52185(18) 0.34960(8) 0.28477(16) 0.0377(5) Uani 1 1 d . . . . .
H6 H 0.584663 0.331474 0.270019 0.045 Uiso 1 1 calc R U . . .
C13 C 0.70432(15) 0.43160(6) 0.02709(13) 0.0232(3) Uani 1 1 d . . . . .
C18 C 0.81424(15) 0.44725(6) 0.01253(14) 0.0257(4) Uani 1 1 d . . . . .
C25 C 0.89938(15) 0.45032(6) 0.09906(14) 0.0255(4) Uani 1 1 d . . . . .
C30 C 0.87184(15) 0.47708(6) 0.18395(14) 0.0259(4) Uani 1 1 d . . . . .
H30 H 0.806385 0.495628 0.180737 0.031 Uiso 1 1 calc R U . . .
C29 C 0.94328(16) 0.47544(7) 0.27218(15) 0.0307(4) Uani 1 1 d . . . . .
H29 H 0.922214 0.489586 0.332351 0.037 Uiso 1 1 calc R U . . .
C28 C 1.04749(16) 0.45230(7) 0.26987(15) 0.0340(4) Uani 1 1 d . . . . .
H28 H 1.097364 0.451881 0.328580 0.041 Uiso 1 1 calc R U . . .
C27 C 1.07729(16) 0.43068(7) 0.18494(16) 0.0334(4) Uani 1 1 d . . . . .
H27 H 1.149434 0.417171 0.183322 0.040 Uiso 1 1 calc R U . . .
C26 C 1.00087(16) 0.42836(7) 0.09934(15) 0.0303(4) Uani 1 1 d . . . . .
H26 H 1.019794 0.411541 0.041771 0.036 Uiso 1 1 calc R U . . .
C17 C 0.84455(17) 0.46081(7) -0.08246(15) 0.0324(4) Uani 1 1 d . . . . .
H17 H 0.919014 0.470621 -0.091194 0.039 Uiso 1 1 calc R U . . .
C16 C 0.76650(19) 0.45997(8) -0.16354(15) 0.0387(5) Uani 1 1 d . . . . .
H16 H 0.787170 0.468702 -0.228481 0.046 Uiso 1 1 calc R U . . .
C15 C 0.65799(18) 0.44635(7) -0.14980(15) 0.0351(4) Uani 1 1 d . . . . .
H15 H 0.604382 0.446799 -0.205878 0.042 Uiso 1 1 calc R U . . .
C14 C 0.62408(16) 0.43190(6) -0.05629(14) 0.0268(4) Uani 1 1 d . . . . .
C19 C 0.50267(16) 0.41876(6) -0.05811(14) 0.0269(4) Uani 1 1 d . . . . .
C20 C 0.46382(18) 0.38330(7) -0.12153(15) 0.0325(4) Uani 1 1 d . . . . .
H20 H 0.515648 0.365352 -0.155628 0.039 Uiso 1 1 calc R U . . .
C21 C 0.34987(19) 0.37401(7) -0.13524(16) 0.0395(5) Uani 1 1 d . . . . .
H21 H 0.324315 0.349747 -0.178614 0.047 Uiso 1 1 calc R U . . .
C22 C 0.27401(18) 0.39962(8) -0.08657(17) 0.0416(5) Uani 1 1 d . . . . .
H22 H 0.196134 0.393251 -0.096511 0.050 Uiso 1 1 calc R U . . .
C23 C 0.31126(17) 0.43476(7) -0.02297(17) 0.0367(5) Uani 1 1 d . . . . .
H23 H 0.259003 0.452412 0.011291 0.044 Uiso 1 1 calc R U . . .
C24 C 0.42504(17) 0.44424(7) -0.00920(15) 0.0307(4) Uani 1 1 d . . . . .
H24 H 0.450019 0.468520 0.034348 0.037 Uiso 1 1 calc R U . . .
C7 C 0.71043(17) 0.32782(6) 0.04548(14) 0.0300(4) Uani 1 1 d . . . . .
C8 C 0.6102(2) 0.30576(7) 0.02635(18) 0.0420(5) Uani 1 1 d . . . . .
H8 H 0.551093 0.309491 0.069832 0.050 Uiso 1 1 calc R U . . .
C9 C 0.5968(3) 0.27770(9) -0.0584(2) 0.0615(8) Uani 1 1 d . . . . .
H9 H 0.527438 0.262535 -0.073667 0.074 Uiso 1 1 calc R U . . .
C10 C 0.6832(3) 0.27179(10) -0.1202(2) 0.0727(10) Uani 1 1 d . . . . .
H10 H 0.673807 0.252241 -0.177222 0.087 Uiso 1 1 calc R U . . .
C11 C 0.7834(3) 0.29425(11) -0.0991(2) 0.0703(9) Uani 1 1 d . . . . .
H11 H 0.842923 0.290269 -0.141995 0.084 Uiso 1 1 calc R U . . .
C12 C 0.7977(2) 0.32259(9) -0.01585(19) 0.0494(6) Uani 1 1 d . . . . .
H12 H 0.866659 0.338195 -0.001216 0.059 Uiso 1 1 calc R U . . .
C31 C 0.89305(16) 0.31029(7) 0.29930(14) 0.0284(4) Uani 1 1 d . . . . .
C32 C 0.98843(19) 0.32918(8) 0.26466(17) 0.0400(5) Uani 1 1 d . . . . .
H32 H 1.019225 0.356627 0.293351 0.048 Uiso 1 1 calc R U . . .
C33 C 1.0391(2) 0.30722(9) 0.1866(2) 0.0560(7) Uani 1 1 d . . . . .
H33 H 1.104032 0.320220 0.160732 0.067 Uiso 1 1 calc R U . . .
C34 C 0.9960(3) 0.26699(9) 0.1466(2) 0.0624(8) Uani 1 1 d . . . . .
H34 H 1.031578 0.252157 0.093799 0.075 Uiso 1 1 calc R U . . .
C35 C 0.9012(2) 0.24817(9) 0.18300(19) 0.0537(7) Uani 1 1 d . . . . .
H35 H 0.871750 0.220246 0.155564 0.064 Uiso 1 1 calc R U . . .
C36 C 0.8489(2) 0.26983(7) 0.25947(16) 0.0393(5) Uani 1 1 d . . . . .
H36 H 0.783203 0.257024 0.284403 0.047 Uiso 1 1 calc R U . . .
C37 C 0.72232(14) 0.38393(6) 0.48648(12) 0.0212(3) Uani 1 1 d . . . . .
C38 C 0.68680(15) 0.34720(6) 0.54558(13) 0.0235(3) Uani 1 1 d . . . . .
C39 C 0.59864(17) 0.35485(7) 0.60747(14) 0.0303(4) Uani 1 1 d . . . . .
H39 H 0.575414 0.330651 0.649065 0.036 Uiso 1 1 calc R U . . .
C40 C 0.54449(17) 0.39669(7) 0.60966(15) 0.0337(4) Uani 1 1 d . . . . .
H40 H 0.483128 0.400675 0.650508 0.040 Uiso 1 1 calc R U . . .
C41 C 0.57988(17) 0.43270(7) 0.55225(15) 0.0331(4) Uani 1 1 d . . . . .
H41 H 0.543135 0.461556 0.554015 0.040 Uiso 1 1 calc R U . . .
C42 C 0.66925(15) 0.42677(6) 0.49183(13) 0.0254(4) Uani 1 1 d . . . . .
C49 C 0.70811(16) 0.46814(7) 0.43616(15) 0.0302(4) Uani 1 1 d . . . . .
C50 C 0.65185(16) 0.48317(7) 0.34616(15) 0.0301(4) Uani 1 1 d . . . . .
H50 H 0.598851 0.463784 0.310712 0.036 Uiso 1 1 calc R U . . .
C51 C 0.67430(18) 0.52706(7) 0.30870(15) 0.0335(4) Uani 1 1 d . . . . .
H51 H 0.636068 0.537243 0.247830 0.040 Uiso 1 1 calc R U . . .
C52 C 0.7506(2) 0.55530(7) 0.35891(17) 0.0384(5) Uani 1 1 d . . . . .
H52 H 0.765068 0.584877 0.332773 0.046 Uiso 1 1 calc R U . . .
C53 C 0.8072(2) 0.54073(7) 0.44846(17) 0.0390(5) Uani 1 1 d . . . . .
H53 H 0.860140 0.560337 0.483261 0.047 Uiso 1 1 calc R U . . .
C54 C 0.78599(18) 0.49782(7) 0.48628(16) 0.0351(4) Uani 1 1 d . . . . .
H54 H 0.824725 0.488134 0.547320 0.042 Uiso 1 1 calc R U . . .
C43 C 0.73437(15) 0.29967(6) 0.54956(14) 0.0267(4) Uani 1 1 d . . . . .
C44 C 0.80421(18) 0.28634(7) 0.63108(17) 0.0387(5) Uani 1 1 d . . . . .
H44 H 0.827541 0.308346 0.680837 0.046 Uiso 1 1 calc R U . . .
C45 C 0.8411(2) 0.24124(8) 0.64176(19) 0.0460(6) Uani 1 1 d . . . . .
H45 H 0.889751 0.232825 0.698188 0.055 Uiso 1 1 calc R U . . .
C46 C 0.80777(19) 0.20899(7) 0.57152(18) 0.0418(5) Uani 1 1 d . . . . .
H46 H 0.832664 0.178153 0.578945 0.050 Uiso 1 1 calc R U . . .
C47 C 0.7380(2) 0.22162(7) 0.49013(18) 0.0419(5) Uani 1 1 d . . . . .
H47 H 0.714429 0.199358 0.441011 0.050 Uiso 1 1 calc R U . . .
C48 C 0.70142(18) 0.26657(7) 0.47893(16) 0.0349(4) Uani 1 1 d . . . . .
H48 H 0.653169 0.274784 0.422091 0.042 Uiso 1 1 calc R U . . .
C55 C 0.98151(16) 0.37366(7) 0.55488(15) 0.0323(4) Uani 1 1 d . . . . .
C56 C 0.9543(2) 0.39211(8) 0.64598(17) 0.0414(5) Uani 1 1 d . . . . .
H56 H 0.907635 0.418435 0.647469 0.050 Uiso 1 1 calc R U . . .
C57 C 0.9959(2) 0.37173(10) 0.73495(19) 0.0554(7) Uani 1 1 d . . . . .
H57 H 0.977753 0.384066 0.797849 0.066 Uiso 1 1 calc R U . . .
C58 C 1.0638(2) 0.33348(10) 0.7321(2) 0.0608(8) Uani 1 1 d . . . . .
H58 H 1.092036 0.319475 0.793164 0.073 Uiso 1 1 calc R U . . .
C59 C 1.0907(2) 0.31567(9) 0.6416(2) 0.0555(7) Uani 1 1 d . . . . .
H59 H 1.137754 0.289447 0.640416 0.067 Uiso 1 1 calc R U . . .
C60 C 1.04993(18) 0.33548(8) 0.55160(19) 0.0423(5) Uani 1 1 d . . . . .
H60 H 1.068651 0.323077 0.488920 0.051 Uiso 1 1 calc R U . . .

loop_
_atom_site_aniso_label
_atom_site_aniso_U_11
_atom_site_aniso_U_22
_atom_site_aniso_U_33
_atom_site_aniso_U_23
_atom_site_aniso_U_13
_atom_site_aniso_U_12
Ni1 0.03497(14) 0.02803(13) 0.02612(13) 0.00424(10) -0.00927(10) -0.00696(10)
P1 0.0205(2) 0.0242(2) 0.0197(2) 0.00184(17) 0.00047(16) -0.00166(17)
P2 0.0205(2) 0.0235(2) 0.0195(2) -0.00076(17) 0.00185(16) -0.00053(17)
O1 0.0206(6) 0.0439(8) 0.0251(7) 0.0057(6) 0.0007(5) -0.0007(6)
O2 0.0333(7) 0.0252(6) 0.0245(6) 0.0013(5) -0.0009(5) 0.0018(5)
O3 0.0330(7) 0.0239(6) 0.0303(7) -0.0017(5) 0.0115(6) 0.0016(5)
O4 0.0238(6) 0.0351(7) 0.0299(7) 0.0053(6) -0.0043(5) -0.0056(5)
C1 0.0196(8) 0.0500(12) 0.0219(9) -0.0032(8) -0.0003(7) -0.0048(8)
C2 0.0321(12) 0.092(2) 0.0359(12) 0.0025(13) -0.0001(9) 0.0198(12)
C3 0.0340(13) 0.165(4) 0.0407(15) 0.0054(19) 0.0100(11) 0.0300(18)
C4 0.0331(13) 0.162(3) 0.0327(13) 0.0149(18) 0.0090(10) -0.0066(17)
C5 0.0441(14) 0.085(2) 0.0347(12) 0.0120(12) 0.0046(10) -0.0184(13)
C6 0.0334(11) 0.0494(13) 0.0308(10) 0.0023(9) 0.0045(8) -0.0081(9)
C13 0.0271(9) 0.0222(8) 0.0204(8) 0.0013(7) 0.0015(7) -0.0008(7)
C18 0.0278(9) 0.0247(8) 0.0244(9) 0.0006(7) 0.0017(7) -0.0006(7)
C25 0.0247(9) 0.0269(9) 0.0251(9) 0.0033(7) 0.0025(7) -0.0068(7)
C30 0.0248(9) 0.0264(9) 0.0268(9) 0.0022(7) 0.0049(7) -0.0051(7)
C29 0.0308(10) 0.0353(10) 0.0264(9) -0.0011(8) 0.0048(8) -0.0071(8)
C28 0.0276(10) 0.0419(11) 0.0318(10) 0.0049(9) -0.0038(8) -0.0086(8)
C27 0.0209(9) 0.0420(11) 0.0372(11) 0.0062(9) 0.0020(8) -0.0026(8)
C26 0.0264(9) 0.0346(10) 0.0308(10) -0.0007(8) 0.0066(8) -0.0023(8)
C17 0.0320(10) 0.0361(10) 0.0299(10) 0.0015(8) 0.0078(8) -0.0052(8)
C16 0.0462(12) 0.0473(12) 0.0231(10) 0.0043(9) 0.0069(9) -0.0089(10)
C15 0.0388(11) 0.0428(11) 0.0228(9) 0.0037(8) -0.0046(8) -0.0061(9)
C14 0.0301(9) 0.0246(9) 0.0252(9) 0.0012(7) -0.0005(7) -0.0007(7)
C19 0.0302(9) 0.0269(9) 0.0223(9) 0.0081(7) -0.0066(7) -0.0024(7)
C20 0.0408(11) 0.0299(10) 0.0262(9) 0.0047(8) -0.0023(8) -0.0058(8)
C21 0.0491(13) 0.0359(11) 0.0318(11) 0.0062(9) -0.0085(9) -0.0189(10)
C22 0.0317(11) 0.0482(13) 0.0431(12) 0.0159(10) -0.0096(9) -0.0124(10)
C23 0.0311(10) 0.0377(11) 0.0410(12) 0.0132(9) -0.0007(9) 0.0027(9)
C24 0.0337(10) 0.0269(9) 0.0307(10) 0.0051(8) -0.0044(8) -0.0021(8)
C7 0.0410(11) 0.0217(8) 0.0267(9) 0.0019(7) -0.0015(8) -0.0003(8)
C8 0.0466(13) 0.0329(11) 0.0453(13) -0.0002(9) -0.0046(10) -0.0063(9)
C9 0.079(2) 0.0369(13) 0.0645(18) -0.0048(12) -0.0262(16) -0.0129(13)
C10 0.126(3) 0.0453(15) 0.0448(16) -0.0188(13) -0.0085(17) 0.0033(17)
C11 0.098(2) 0.0667(19) 0.0477(16) -0.0215(14) 0.0206(16) -0.0016(17)
C12 0.0563(15) 0.0487(14) 0.0446(13) -0.0104(11) 0.0136(11) -0.0050(11)
C31 0.0312(10) 0.0296(9) 0.0249(9) 0.0026(7) 0.0062(7) 0.0106(8)
C32 0.0390(12) 0.0380(11) 0.0445(12) 0.0059(10) 0.0146(10) 0.0085(9)
C33 0.0564(15) 0.0537(15) 0.0623(16) 0.0141(13) 0.0357(13) 0.0222(12)
C34 0.088(2) 0.0522(15) 0.0510(15) 0.0021(12) 0.0349(15) 0.0325(15)
C35 0.0770(19) 0.0409(13) 0.0448(14) -0.0087(11) 0.0149(13) 0.0158(12)
C36 0.0464(12) 0.0349(11) 0.0372(11) -0.0039(9) 0.0084(9) 0.0080(9)
C37 0.0217(8) 0.0247(8) 0.0171(8) -0.0021(6) 0.0002(6) -0.0005(7)
C38 0.0253(9) 0.0256(8) 0.0198(8) -0.0023(7) 0.0025(7) -0.0007(7)
C39 0.0349(10) 0.0318(10) 0.0253(9) 0.0011(8) 0.0102(8) -0.0014(8)
C40 0.0333(10) 0.0376(11) 0.0318(10) -0.0010(8) 0.0135(8) 0.0051(8)
C41 0.0359(11) 0.0297(10) 0.0342(10) -0.0015(8) 0.0059(8) 0.0085(8)
C42 0.0283(9) 0.0259(9) 0.0219(9) 0.0004(7) 0.0001(7) 0.0004(7)
C49 0.0300(10) 0.0276(9) 0.0326(10) 0.0038(8) -0.0002(8) 0.0023(8)
C50 0.0292(10) 0.0307(9) 0.0304(10) -0.0001(8) 0.0024(8) 0.0048(8)
C51 0.0396(11) 0.0317(10) 0.0298(10) 0.0060(8) 0.0067(8) 0.0119(9)
C52 0.0531(13) 0.0240(9) 0.0393(12) 0.0034(8) 0.0131(10) 0.0042(9)
C53 0.0513(13) 0.0289(10) 0.0372(11) -0.0063(9) 0.0071(10) -0.0096(9)
C54 0.0422(12) 0.0320(10) 0.0302(10) 0.0011(8) -0.0038(9) -0.0025(9)
C43 0.0278(9) 0.0249(9) 0.0285(9) 0.0021(7) 0.0110(7) -0.0004(7)
C44 0.0398(12) 0.0338(11) 0.0416(12) -0.0004(9) -0.0043(9) 0.0002(9)
C45 0.0430(13) 0.0406(12) 0.0533(14) 0.0095(11) -0.0035(11) 0.0084(10)
C46 0.0438(12) 0.0296(10) 0.0540(14) 0.0057(10) 0.0171(11) 0.0084(9)
C47 0.0534(14) 0.0303(10) 0.0428(12) -0.0069(9) 0.0102(10) 0.0020(10)
C48 0.0424(12) 0.0313(10) 0.0316(10) -0.0028(8) 0.0069(9) 0.0018(9)
C55 0.0266(9) 0.0372(10) 0.0317(10) 0.0046(8) -0.0080(8) -0.0066(8)
C56 0.0445(12) 0.0424(12) 0.0356(11) -0.0003(9) -0.0087(9) -0.0047(10)
C57 0.0656(17) 0.0644(17) 0.0335(12) 0.0011(11) -0.0163(11) -0.0133(14)
C58 0.0614(17) 0.0657(17) 0.0504(16) 0.0204(13) -0.0312(13) -0.0123(14)
C59 0.0433(13) 0.0511(14) 0.0688(18) 0.0144(13) -0.0191(12) 0.0040(11)
C60 0.0333(11) 0.0434(12) 0.0489(13) 0.0044(10) -0.0076(9) 0.0021(9)

loop_
_atom_type_symbol
_atom_type_description
_atom_type_scat_dispersion_real
_atom_type_scat_dispersion_imag
_atom_type_scat_source
C C 0.0033 0.0016 'International Tables Vol C Tables 4.2.6.8 and 6.1.1.4'
H H 0.0000 0.0000 'International Tables Vol C Tables 4.2.6.8 and 6.1.1.4'
Ni Ni 0.3393 1.1124 'International Tables Vol C Tables 4.2.6.8 and 6.1.1.4'
O O 0.0106 0.0060 'International Tables Vol C Tables 4.2.6.8 and 6.1.1.4'
P P 0.1023 0.0942 'International Tables Vol C Tables 4.2.6.8 and 6.1.1.4'

loop_
_geom_angle_atom_site_label_1
_geom_angle_atom_site_label_2
_geom_angle_atom_site_label_3
_geom_angle
_geom_angle_site_symmetry_1
_geom_angle_site_symmetry_3
_geom_angle_publ_flag
P1 Ni1 C29 126.82(5) . . ?
P1 Ni1 C50 98.18(5) . . ?
P2 Ni1 P1 115.37(2) . . ?
P2 Ni1 C29 105.16(5) . . ?
P2 Ni1 C50 103.61(5) . . ?
C30 Ni1 P1 90.88(5) . . ?
C30 Ni1 P2 140.32(5) . . ?
C30 Ni1 C29 38.03(7) . . ?
C30 Ni1 C50 101.18(7) . . ?
C29 Ni1 C50 104.36(7) . . ?
O1 P1 Ni1 124.04(5) . . ?
O1 P1 C13 98.21(7) . . ?
O2 P1 Ni1 108.05(5) . . ?
O2 P1 O1 103.43(7) . . ?
O2 P1 C13 101.00(7) . . ?
C13 P1 Ni1 118.97(6) . . ?
O3 P2 Ni1 122.50(5) . . ?
O3 P2 O4 102.52(7) . . ?
O3 P2 C37 97.74(7) . . ?
O4 P2 Ni1 115.37(5) . . ?
O4 P2 C37 103.53(7) . . ?
C37 P2 Ni1 112.33(6) . . ?
C1 O1 P1 123.82(12) . . ?
C7 O2 P1 127.08(12) . . ?
C31 O3 P2 124.10(12) . . ?
C55 O4 P2 126.10(12) . . ?
C2 C1 O1 116.8(2) . . ?
C6 C1 O1 122.35(18) . . ?
C6 C1 C2 120.8(2) . . ?
C1 C2 H2 120.5 . . ?
C1 C2 C3 119.0(3) . . ?
C3 C2 H2 120.5 . . ?
C2 C3 H3 119.6 . . ?
C4 C3 C2 120.8(3) . . ?
C4 C3 H3 119.6 . . ?
C3 C4 H4 120.0 . . ?
C3 C4 C5 120.0(2) . . ?
C5 C4 H4 120.0 . . ?
C4 C5 H5 119.8 . . ?
C4 C5 C6 120.3(3) . . ?
C6 C5 H5 119.8 . . ?
C1 C6 C5 119.1(2) . . ?
C1 C6 H6 120.4 . . ?
C5 C6 H6 120.4 . . ?
C18 C13 P1 112.93(13) . . ?
C14 C13 P1 128.14(14) . . ?
C14 C13 C18 118.41(16) . . ?
C13 C18 C25 120.39(16) . . ?
C17 C18 C13 121.06(17) . . ?
C17 C18 C25 118.54(17) . . ?
C30 C25 C18 117.54(16) . . ?
C26 C25 C18 122.18(17) . . ?
C26 C25 C30 120.28(17) . . ?
Ni1 C30 H30 88.5 . . ?
C25 C30 Ni1 105.73(12) . . ?
C25 C30 H30 120.6 . . ?
C29 C30 Ni1 75.81(11) . . ?
C29 C30 C25 118.83(17) . . ?
C29 C30 H30 120.6 . . ?
Ni1 C29 H29 87.3 . . ?
C30 C29 Ni1 66.16(10) . . ?
C30 C29 H29 120.6 . . ?
C30 C29 C28 118.85(18) . . ?
C28 C29 Ni1 116.84(14) . . ?
C28 C29 H29 120.6 . . ?
C29 C28 H28 119.4 . . ?
C27 C28 C29 121.19(18) . . ?
C27 C28 H28 119.4 . . ?
C28 C27 H27 120.0 . . ?
C28 C27 C26 119.97(18) . . ?
C26 C27 H27 120.0 . . ?
C25 C26 C27 120.21(18) . . ?
C25 C26 H26 119.9 . . ?
C27 C26 H26 119.9 . . ?
C18 C17 H17 120.0 . . ?
C16 C17 C18 120.00(18) . . ?
C16 C17 H17 120.0 . . ?
C17 C16 H16 120.2 . . ?
C17 C16 C15 119.58(18) . . ?
C15 C16 H16 120.2 . . ?
C16 C15 H15 118.8 . . ?
C16 C15 C14 122.43(19) . . ?
C14 C15 H15 118.8 . . ?
C13 C14 C19 127.87(16) . . ?
C15 C14 C13 118.44(17) . . ?
C15 C14 C19 113.68(16) . . ?
C20 C19 C14 118.76(18) . . ?
C24 C19 C14 122.31(17) . . ?
C24 C19 C20 118.40(18) . . ?
C19 C20 H20 119.8 . . ?
C21 C20 C19 120.5(2) . . ?
C21 C20 H20 119.8 . . ?
C20 C21 H21 119.8 . . ?
C22 C21 C20 120.4(2) . . ?
C22 C21 H21 119.8 . . ?
C21 C22 H22 120.1 . . ?
C21 C22 C23 119.8(2) . . ?
C23 C22 H22 120.1 . . ?
C22 C23 H23 120.0 . . ?
C22 C23 C24 120.0(2) . . ?
C24 C23 H23 120.0 . . ?
C19 C24 C23 120.91(19) . . ?
C19 C24 H24 119.5 . . ?
C23 C24 H24 119.5 . . ?
C8 C7 O2 120.42(19) . . ?
C8 C7 C12 121.9(2) . . ?
C12 C7 O2 117.50(19) . . ?
C7 C8 H8 120.8 . . ?
C7 C8 C9 118.4(2) . . ?
C9 C8 H8 120.8 . . ?
C8 C9 H9 119.7 . . ?
C10 C9 C8 120.6(3) . . ?
C10 C9 H9 119.7 . . ?
C9 C10 H10 120.1 . . ?
C9 C10 C11 119.9(3) . . ?
C11 C10 H10 120.1 . . ?
C10 C11 H11 119.8 . . ?
C10 C11 C12 120.3(3) . . ?
C12 C11 H11 119.8 . . ?
C7 C12 C11 118.9(3) . . ?
C7 C12 H12 120.5 . . ?
C11 C12 H12 120.5 . . ?
C32 C31 O3 122.11(18) . . ?
C32 C31 C36 121.12(19) . . ?
C36 C31 O3 116.75(18) . . ?
C31 C32 H32 120.7 . . ?
C31 C32 C33 118.6(2) . . ?
C33 C32 H32 120.7 . . ?
C32 C33 H33 119.6 . . ?
C34 C33 C32 120.7(2) . . ?
C34 C33 H33 119.6 . . ?
C33 C34 H34 120.0 . . ?
C33 C34 C35 120.0(2) . . ?
C35 C34 H34 120.0 . . ?
C34 C35 H35 119.9 . . ?
C34 C35 C36 120.1(3) . . ?
C36 C35 H35 119.9 . . ?
C31 C36 C35 119.4(2) . . ?
C31 C36 H36 120.3 . . ?
C35 C36 H36 120.3 . . ?
C38 C37 P2 129.59(13) . . ?
C42 C37 P2 110.93(13) . . ?
C42 C37 C38 119.46(16) . . ?
C37 C38 C43 126.41(15) . . ?
C39 C38 C37 118.35(16) . . ?
C39 C38 C43 115.24(16) . . ?
C38 C39 H39 119.1 . . ?
C40 C39 C38 121.73(18) . . ?
C40 C39 H39 119.1 . . ?
C39 C40 H40 120.1 . . ?
C41 C40 C39 119.80(18) . . ?
C41 C40 H40 120.1 . . ?
C40 C41 H41 119.9 . . ?
C40 C41 C42 120.11(18) . . ?
C42 C41 H41 119.9 . . ?
C37 C42 C49 122.09(16) . . ?
C41 C42 C37 120.48(17) . . ?
C41 C42 C49 117.40(17) . . ?
C50 C49 C42 121.62(17) . . ?
C50 C49 C54 118.43(18) . . ?
C54 C49 C42 118.44(17) . . ?
Ni1 C50 H50 84.6 . . ?
C49 C50 Ni1 80.08(11) . . ?
C49 C50 H50 120.2 . . ?
C49 C50 C51 119.66(19) . . ?
C51 C50 Ni1 105.50(13) . . ?
C51 C50 H50 120.2 . . ?
C50 C51 H51 119.6 . . ?
C52 C51 C50 120.76(19) . . ?
C52 C51 H51 119.6 . . ?
C51 C52 H52 119.9 . . ?
C51 C52 C53 120.11(19) . . ?
C53 C52 H52 119.9 . . ?
C52 C53 H53 120.1 . . ?
C54 C53 C52 119.9(2) . . ?
C54 C53 H53 120.1 . . ?
C49 C54 H54 119.4 . . ?
C53 C54 C49 121.17(19) . . ?
C53 C54 H54 119.4 . . ?
C44 C43 C38 119.78(17) . . ?
C44 C43 C48 117.80(18) . . ?
C48 C43 C38 122.06(18) . . ?
C43 C44 H44 119.4 . . ?
C43 C44 C45 121.2(2) . . ?
C45 C44 H44 119.4 . . ?
C44 C45 H45 119.8 . . ?
C46 C45 C44 120.3(2) . . ?
C46 C45 H45 119.8 . . ?
C45 C46 H46 120.4 . . ?
C45 C46 C47 119.3(2) . . ?
C47 C46 H46 120.4 . . ?
C46 C47 H47 119.7 . . ?
C46 C47 C48 120.6(2) . . ?
C48 C47 H47 119.7 . . ?
C43 C48 C47 120.8(2) . . ?
C43 C48 H48 119.6 . . ?
C47 C48 H48 119.6 . . ?
C56 C55 O4 119.38(19) . . ?
C60 C55 O4 119.47(19) . . ?
C60 C55 C56 121.0(2) . . ?
C55 C56 H56 120.4 . . ?
C55 C56 C57 119.3(2) . . ?
C57 C56 H56 120.4 . . ?
C56 C57 H57 120.0 . . ?
C58 C57 C56 120.0(3) . . ?
C58 C57 H57 120.0 . . ?
C57 C58 H58 119.9 . . ?
C59 C58 C57 120.2(2) . . ?
C59 C58 H58 119.9 . . ?
C58 C59 H59 119.6 . . ?
C58 C59 C60 120.8(3) . . ?
C60 C59 H59 119.6 . . ?
C55 C60 C59 118.7(2) . . ?
C55 C60 H60 120.6 . . ?
C59 C60 H60 120.6 . . ?

loop_
_geom_bond_atom_site_label_1
_geom_bond_atom_site_label_2
_geom_bond_distance
_geom_bond_site_symmetry_2
_geom_bond_publ_flag
Ni1 P1 2.1249(5) . ?
Ni1 P2 2.1073(5) . ?
Ni1 C30 2.0857(17) . ?
Ni1 C29 2.2107(19) . ?
Ni1 C50 2.4606(19) . ?
P1 O1 1.6347(13) . ?
P1 O2 1.6283(13) . ?
P1 C13 1.8524(18) . ?
P2 O3 1.6323(13) . ?
P2 O4 1.6516(13) . ?
P2 C37 1.8264(17) . ?
O1 C1 1.386(2) . ?
O2 C7 1.395(2) . ?
O3 C31 1.384(2) . ?
O4 C55 1.390(2) . ?
C1 C2 1.380(3) . ?
C1 C6 1.380(3) . ?
C2 H2 0.9500 . ?
C2 C3 1.388(4) . ?
C3 H3 0.9500 . ?
C3 C4 1.370(5) . ?
C4 H4 0.9500 . ?
C4 C5 1.370(4) . ?
C5 H5 0.9500 . ?
C5 C6 1.395(3) . ?
C6 H6 0.9500 . ?
C13 C18 1.417(3) . ?
C13 C14 1.416(2) . ?
C18 C25 1.487(3) . ?
C18 C17 1.396(3) . ?
C25 C30 1.430(3) . ?
C25 C26 1.372(3) . ?
C30 H30 0.9500 . ?
C30 C29 1.405(3) . ?
C29 H29 0.9500 . ?
C29 C28 1.419(3) . ?
C28 H28 0.9500 . ?
C28 C27 1.363(3) . ?
C27 H27 0.9500 . ?
C27 C26 1.412(3) . ?
C26 H26 0.9500 . ?
C17 H17 0.9500 . ?
C17 C16 1.378(3) . ?
C16 H16 0.9500 . ?
C16 C15 1.381(3) . ?
C15 H15 0.9500 . ?
C15 C14 1.400(3) . ?
C14 C19 1.500(3) . ?
C19 C20 1.394(3) . ?
C19 C24 1.386(3) . ?
C20 H20 0.9500 . ?
C20 C21 1.389(3) . ?
C21 H21 0.9500 . ?
C21 C22 1.372(3) . ?
C22 H22 0.9500 . ?
C22 C23 1.383(3) . ?
C23 H23 0.9500 . ?
C23 C24 1.388(3) . ?
C24 H24 0.9500 . ?
C7 C8 1.369(3) . ?
C7 C12 1.377(3) . ?
C8 H8 0.9500 . ?
C8 C9 1.394(3) . ?
C9 H9 0.9500 . ?
C9 C10 1.374(5) . ?
C10 H10 0.9500 . ?
C10 C11 1.377(5) . ?
C11 H11 0.9500 . ?
C11 C12 1.383(4) . ?
C12 H12 0.9500 . ?
C31 C32 1.374(3) . ?
C31 C36 1.383(3) . ?
C32 H32 0.9500 . ?
C32 C33 1.394(3) . ?
C33 H33 0.9500 . ?
C33 C34 1.373(4) . ?
C34 H34 0.9500 . ?
C34 C35 1.377(4) . ?
C35 H35 0.9500 . ?
C35 C36 1.384(3) . ?
C36 H36 0.9500 . ?
C37 C38 1.411(2) . ?
C37 C42 1.405(2) . ?
C38 C39 1.400(2) . ?
C38 C43 1.497(2) . ?
C39 H39 0.9500 . ?
C39 C40 1.382(3) . ?
C40 H40 0.9500 . ?
C40 C41 1.382(3) . ?
C41 H41 0.9500 . ?
C41 C42 1.392(3) . ?
C42 C49 1.505(3) . ?
C49 C50 1.403(3) . ?
C49 C54 1.406(3) . ?
C50 H50 0.9500 . ?
C50 C51 1.406(3) . ?
C51 H51 0.9500 . ?
C51 C52 1.369(3) . ?
C52 H52 0.9500 . ?
C52 C53 1.396(3) . ?
C53 H53 0.9500 . ?
C53 C54 1.378(3) . ?
C54 H54 0.9500 . ?
C43 C44 1.379(3) . ?
C43 C48 1.385(3) . ?
C44 H44 0.9500 . ?
C44 C45 1.391(3) . ?
C45 H45 0.9500 . ?
C45 C46 1.366(3) . ?
C46 H46 0.9500 . ?
C46 C47 1.372(3) . ?
C47 H47 0.9500 . ?
C47 C48 1.386(3) . ?
C48 H48 0.9500 . ?
C55 C56 1.386(3) . ?
C55 C60 1.384(3) . ?
C56 H56 0.9500 . ?
C56 C57 1.386(3) . ?
C57 H57 0.9500 . ?
C57 C58 1.382(4) . ?
C58 H58 0.9500 . ?
C58 C59 1.370(4) . ?
C59 H59 0.9500 . ?
C59 C60 1.388(3) . ?
C60 H60 0.9500 . ?

loop_
_geom_torsion_atom_site_label_1
_geom_torsion_atom_site_label_2
_geom_torsion_atom_site_label_3
_geom_torsion_atom_site_label_4
_geom_torsion
_geom_torsion_site_symmetry_1
_geom_torsion_site_symmetry_2
_geom_torsion_site_symmetry_3
_geom_torsion_site_symmetry_4
_geom_torsion_publ_flag
Ni1 P1 O1 C1 -40.40(17) . . . . ?
Ni1 P1 O2 C7 -161.01(14) . . . . ?
Ni1 P1 C13 C18 32.64(15) . . . . ?
Ni1 P1 C13 C14 -155.84(14) . . . . ?
Ni1 P2 O3 C31 44.92(16) . . . . ?
Ni1 P2 O4 C55 171.06(14) . . . . ?
Ni1 P2 C37 C38 148.52(15) . . . . ?
Ni1 P2 C37 C42 -29.63(14) . . . . ?
Ni1 C30 C29 C28 108.67(17) . . . . ?
Ni1 C29 C28 C27 74.2(2) . . . . ?
Ni1 C50 C51 C52 -87.1(2) . . . . ?
P1 O1 C1 C2 132.34(18) . . . . ?
P1 O1 C1 C6 -49.9(2) . . . . ?
P1 O2 C7 C8 -82.3(2) . . . . ?
P1 O2 C7 C12 103.0(2) . . . . ?
P1 C13 C18 C25 -11.4(2) . . . . ?
P1 C13 C18 C17 169.71(15) . . . . ?
P1 C13 C14 C15 -169.26(15) . . . . ?
P1 C13 C14 C19 11.4(3) . . . . ?
P2 O3 C31 C32 34.0(3) . . . . ?
P2 O3 C31 C36 -147.37(15) . . . . ?
P2 O4 C55 C56 -93.2(2) . . . . ?
P2 O4 C55 C60 91.5(2) . . . . ?
P2 C37 C38 C39 -177.62(14) . . . . ?
P2 C37 C38 C43 2.4(3) . . . . ?
P2 C37 C42 C41 176.23(15) . . . . ?
P2 C37 C42 C49 -5.8(2) . . . . ?
O1 P1 O2 C7 65.91(16) . . . . ?
O1 P1 C13 C18 169.21(13) . . . . ?
O1 P1 C13 C14 -19.26(18) . . . . ?
O1 C1 C2 C3 178.0(2) . . . . ?
O1 C1 C6 C5 -176.78(19) . . . . ?
O2 P1 O1 C1 82.67(16) . . . . ?
O2 P1 C13 C18 -85.30(14) . . . . ?
O2 P1 C13 C14 86.23(17) . . . . ?
O2 C7 C8 C9 -175.09(19) . . . . ?
O2 C7 C12 C11 174.6(2) . . . . ?
O3 P2 O4 C55 -53.35(17) . . . . ?
O3 P2 C37 C38 18.57(17) . . . . ?
O3 P2 C37 C42 -159.57(13) . . . . ?
O3 C31 C32 C33 180.0(2) . . . . ?
O3 C31 C36 C35 -179.1(2) . . . . ?
O4 P2 O3 C31 -86.52(15) . . . . ?
O4 P2 C37 C38 -86.36(17) . . . . ?
O4 P2 C37 C42 95.49(13) . . . . ?
O4 C55 C56 C57 -175.6(2) . . . . ?
O4 C55 C60 C59 175.6(2) . . . . ?
C1 C2 C3 C4 -1.2(5) . . . . ?
C2 C1 C6 C5 0.9(3) . . . . ?
C2 C3 C4 C5 1.1(5) . . . . ?
C3 C4 C5 C6 0.1(5) . . . . ?
C4 C5 C6 C1 -1.0(4) . . . . ?
C6 C1 C2 C3 0.2(4) . . . . ?
C13 P1 O1 C1 -173.87(16) . . . . ?
C13 P1 O2 C7 -35.40(17) . . . . ?
C13 C18 C25 C30 -55.6(2) . . . . ?
C13 C18 C25 C26 124.0(2) . . . . ?
C13 C18 C17 C16 1.3(3) . . . . ?
C13 C14 C19 C20 -120.8(2) . . . . ?
C13 C14 C19 C24 67.7(3) . . . . ?
C18 C13 C14 C15 1.9(3) . . . . ?
C18 C13 C14 C19 -177.50(17) . . . . ?
C18 C25 C30 Ni1 88.91(16) . . . . ?
C18 C25 C30 C29 171.11(16) . . . . ?
C18 C25 C26 C27 -177.33(17) . . . . ?
C18 C17 C16 C15 1.0(3) . . . . ?
C25 C18 C17 C16 -177.64(19) . . . . ?
C25 C30 C29 Ni1 -100.37(16) . . . . ?
C25 C30 C29 C28 8.3(3) . . . . ?
C30 C25 C26 C27 2.3(3) . . . . ?
C30 C29 C28 C27 -2.0(3) . . . . ?
C29 C28 C27 C26 -4.3(3) . . . . ?
C28 C27 C26 C25 4.2(3) . . . . ?
C26 C25 C30 Ni1 -90.70(18) . . . . ?
C26 C25 C30 C29 -8.5(3) . . . . ?
C17 C18 C25 C30 123.37(19) . . . . ?
C17 C18 C25 C26 -57.0(3) . . . . ?
C17 C16 C15 C14 -1.9(3) . . . . ?
C16 C15 C14 C13 0.4(3) . . . . ?
C16 C15 C14 C19 179.8(2) . . . . ?
C15 C14 C19 C20 59.8(2) . . . . ?
C15 C14 C19 C24 -111.7(2) . . . . ?
C14 C13 C18 C25 176.18(17) . . . . ?
C14 C13 C18 C17 -2.7(3) . . . . ?
C14 C19 C20 C21 -171.66(17) . . . . ?
C14 C19 C24 C23 171.49(17) . . . . ?
C19 C20 C21 C22 0.0(3) . . . . ?
C20 C19 C24 C23 0.0(3) . . . . ?
C20 C21 C22 C23 -0.4(3) . . . . ?
C21 C22 C23 C24 0.5(3) . . . . ?
C22 C23 C24 C19 -0.3(3) . . . . ?
C24 C19 C20 C21 0.2(3) . . . . ?
C7 C8 C9 C10 1.1(4) . . . . ?
C8 C7 C12 C11 0.0(4) . . . . ?
C8 C9 C10 C11 -1.0(5) . . . . ?
C9 C10 C11 C12 0.3(5) . . . . ?
C10 C11 C12 C7 0.1(5) . . . . ?
C12 C7 C8 C9 -0.7(3) . . . . ?
C31 C32 C33 C34 -1.5(4) . . . . ?
C32 C31 C36 C35 -0.4(3) . . . . ?
C32 C33 C34 C35 0.6(4) . . . . ?
C33 C34 C35 C36 0.4(4) . . . . ?
C34 C35 C36 C31 -0.4(4) . . . . ?
C36 C31 C32 C33 1.4(3) . . . . ?
C37 P2 O3 C31 167.69(15) . . . . ?
C37 P2 O4 C55 47.92(17) . . . . ?
C37 C38 C39 C40 1.8(3) . . . . ?
C37 C38 C43 C44 103.9(2) . . . . ?
C37 C38 C43 C48 -83.1(2) . . . . ?
C37 C42 C49 C50 101.8(2) . . . . ?
C37 C42 C49 C54 -92.4(2) . . . . ?
C38 C37 C42 C41 -2.1(3) . . . . ?
C38 C37 C42 C49 175.83(16) . . . . ?
C38 C39 C40 C41 -2.3(3) . . . . ?
C38 C43 C44 C45 173.8(2) . . . . ?
C38 C43 C48 C47 -173.28(19) . . . . ?
C39 C38 C43 C44 -76.0(2) . . . . ?
C39 C38 C43 C48 97.0(2) . . . . ?
C39 C40 C41 C42 0.5(3) . . . . ?
C40 C41 C42 C37 1.7(3) . . . . ?
C40 C41 C42 C49 -176.34(19) . . . . ?
C41 C42 C49 C50 -80.2(2) . . . . ?
C41 C42 C49 C54 85.6(2) . . . . ?
C42 C37 C38 C39 0.4(3) . . . . ?
C42 C37 C38 C43 -179.54(17) . . . . ?
C42 C49 C50 Ni1 -92.02(17) . . . . ?
C42 C49 C50 C51 165.71(18) . . . . ?
C42 C49 C54 C53 -166.26(19) . . . . ?
C49 C50 C51 C52 0.1(3) . . . . ?
C50 C49 C54 C53 0.0(3) . . . . ?
C50 C51 C52 C53 -0.1(3) . . . . ?
C51 C52 C53 C54 0.0(3) . . . . ?
C52 C53 C54 C49 0.1(3) . . . . ?
C54 C49 C50 Ni1 102.20(18) . . . . ?
C54 C49 C50 C51 -0.1(3) . . . . ?
C43 C38 C39 C40 -178.25(19) . . . . ?
C43 C44 C45 C46 -0.6(4) . . . . ?
C44 C43 C48 C47 -0.2(3) . . . . ?
C44 C45 C46 C47 0.3(4) . . . . ?
C45 C46 C47 C48 0.0(3) . . . . ?
C46 C47 C48 C43 -0.1(3) . . . . ?
C48 C43 C44 C45 0.5(3) . . . . ?
C55 C56 C57 C58 0.1(4) . . . . ?
C56 C55 C60 C59 0.3(3) . . . . ?
C56 C57 C58 C59 0.3(4) . . . . ?
C57 C58 C59 C60 -0.3(4) . . . . ?
C58 C59 C60 C55 0.0(4) . . . . ?
C60 C55 C56 C57 -0.4(3) . . . . ?
